data_2222350
loop_
_publ_author_name
'Tan, Hai-Jun'
'He, Hai-Bing'
'Xia, Ming'
'Zhang, Xiang-Ning'
'Zhu, Hong-Jun'

_publ_section_title
;
 Ethyl 2-(3-chloro-2-pyridyl)-5-oxopyrazolidine-3-carboxylate
;
_journal_coeditor_code HK2697
_journal_issue 7
_journal_name_full 'Acta Crystallographica Section E'
_journal_page_first o1495
_journal_paper_doi 10.1107/S1600536809020789
_journal_volume 65
_journal_year 2009
_chemical_formula_moiety 'C11 H12 Cl N3 O3'
_chemical_formula_sum 'C11 H12 Cl N3 O3'
_chemical_formula_weight 269.69
_chemical_name_systematic
;
Ethyl 2-(3-chloro-2-pyridyl)-5-oxopyrazolidine-3-carboxylate
;
_space_group_IT_number 61
_symmetry_cell_setting orthorhombic
_symmetry_space_group_name_Hall '-P 2ac 2ab'
_symmetry_space_group_name_H-M 'P b c a'
_atom_sites_solution_hydrogens geom
_atom_sites_solution_primary direct
_atom_sites_solution_secondary difmap
_audit_creation_method SHELXL-97
_cell_angle_alpha 90.00
_cell_angle_beta 90.00
_cell_angle_gamma 90.00
_cell_formula_units_Z 8
_cell_length_a 15.488(3)
_cell_length_b 10.009(2)
_cell_length_c 16.249(3)
_cell_measurement_reflns_used 25
_cell_measurement_temperature 298(2)
_cell_measurement_theta_max 0.970
_cell_measurement_theta_min 0.913
_cell_volume 2518.9(8)
_computing_cell_refinement 'CAD-4 Software (Enraf--Nonius, 1985)'
_computing_data_collection 'CAD-4 Software (Enraf--Nonius, 1985)'
_computing_data_reduction 'XCAD4 (Harms & Wocadlo, 1995)'
_computing_molecular_graphics 'SHELXTL (Sheldrick, 2008)'
_computing_publication_material 'SHELXTL (Sheldrick, 2008)'
_computing_structure_refinement 'SHELXL97 (Sheldrick, 2008)'
_computing_structure_solution 'SHELXS97 (Sheldrick, 2008)'
_diffrn_ambient_temperature 298(2)
_diffrn_measured_fraction_theta_full 1.000
_diffrn_measured_fraction_theta_max 1.000
_diffrn_measurement_device_type 'Enraf--Nonius CAD-4 diffractometer'
_diffrn_measurement_method '\w/2\q scans'
_diffrn_radiation_monochromator graphite
_diffrn_radiation_source 'fine-focus sealed tube'
_diffrn_radiation_type MoK\a
_diffrn_radiation_wavelength 0.71073
_diffrn_reflns_av_R_equivalents 0.0293
_diffrn_reflns_av_sigmaI/netI 0.0362
_diffrn_reflns_limit_h_max 18
_diffrn_reflns_limit_h_min 0
_diffrn_reflns_limit_k_max 12
_diffrn_reflns_limit_k_min 0
_diffrn_reflns_limit_l_max 19
_diffrn_reflns_limit_l_min -19
_diffrn_reflns_number 4453
_diffrn_reflns_theta_full 25.26
_diffrn_reflns_theta_max 25.26
_diffrn_reflns_theta_min 2.51
_diffrn_standards_decay_% 0
_diffrn_standards_interval_time 120
_diffrn_standards_number 3
_exptl_absorpt_coefficient_mu 0.308
_exptl_absorpt_correction_T_max 0.9699
_exptl_absorpt_correction_T_min 0.9134
_exptl_absorpt_correction_type psi-scan
_exptl_absorpt_process_details '(North <i>et al.</i>,  1968)'
_exptl_crystal_colour colorless
_exptl_crystal_density_diffrn 1.422
_exptl_crystal_density_method 'not measured'
_exptl_crystal_description block
_exptl_crystal_F_000 1120
_exptl_crystal_size_max 0.30
_exptl_crystal_size_mid 0.20
_exptl_crystal_size_min 0.10
_refine_diff_density_max 0.289
_refine_diff_density_min -0.233
_refine_ls_extinction_coef 0.0065(7)
_refine_ls_extinction_expression Fc^*^=kFc[1+0.001xFc^2^\l^3^/sin(2\q)]^-1/4^
_refine_ls_extinction_method SHELXL
_refine_ls_goodness_of_fit_ref 1.027
_refine_ls_hydrogen_treatment constr
_refine_ls_matrix_type full
_refine_ls_number_parameters 164
_refine_ls_number_reflns 2273
_refine_ls_number_restraints 0
_refine_ls_restrained_S_all 1.027
_refine_ls_R_factor_all 0.0668
_refine_ls_R_factor_gt 0.0429
_refine_ls_shift/su_max 0.000
_refine_ls_shift/su_mean 0.000
_refine_ls_structure_factor_coef Fsqd
_refine_ls_weighting_details 'calc w=1/[\s^2^(Fo^2^)+(0.0473P)^2^+0.8240P] where P=(Fo^2^+2Fc^2^)/3'
_refine_ls_weighting_scheme calc
_refine_ls_wR_factor_gt 0.0990
_refine_ls_wR_factor_ref 0.1101
_reflns_number_gt 1635
_reflns_number_total 2273
_reflns_threshold_expression I>2\s(I)
_cod_data_source_file hk2697.cif
_cod_data_source_block I
_cod_database_code 2222350
_cod_database_fobs_code 2222350

loop_
_symmetry_equiv_pos_as_xyz
'x, y, z'
'-x+1/2, -y, z+1/2'
'-x, y+1/2, -z+1/2'
'x+1/2, -y+1/2, -z'
'-x, -y, -z'
'x-1/2, y, -z-1/2'
'x, -y-1/2, z-1/2'
'-x-1/2, y-1/2, z'

loop_
_atom_site_type_symbol
_atom_site_label
_atom_site_fract_x
_atom_site_fract_y
_atom_site_fract_z
_atom_site_U_iso_or_equiv
_atom_site_adp_type
_atom_site_calc_flag
_atom_site_refinement_flags
_atom_site_occupancy
_atom_site_disorder_assembly
_atom_site_disorder_group
Cl Cl 0.45523(4) 0.14184(7) 0.43566(5) 0.0629(3) Uani d . 1 . .
O O1 0.30427(10) 0.43898(19) 0.31272(11) 0.0561(5) Uani d . 1 . .
O O2 0.34478(11) 0.4578(2) 0.44373(11) 0.0597(5) Uani d . 1 . .
O O3 0.55616(12) 0.7407(2) 0.33051(13) 0.0667(6) Uani d . 1 . .
N N1 0.54947(12) 0.55100(18) 0.40815(12) 0.0372(5) Uani d . 1 . .
H H1A 0.5776 0.5814 0.4497 0.045 Uiso calc R 1 . .
N N2 0.51613(11) 0.41865(17) 0.40548(11) 0.0328(4) Uani d . 1 . .
N N3 0.66149(12) 0.3566(2) 0.37919(13) 0.0456(5) Uani d . 1 . .
C C1 0.1756(2) 0.3232(4) 0.3592(2) 0.0876(11) Uani d . 1 . .
H H1B 0.1163 0.3358 0.3745 0.131 Uiso calc R 1 . .
H H1C 0.2069 0.2863 0.4049 0.131 Uiso calc R 1 . .
H H1D 0.1789 0.2631 0.3133 0.131 Uiso calc R 1 . .
C C2 0.21401(15) 0.4539(3) 0.3359(2) 0.0666(9) Uani d . 1 . .
H H2A 0.1820 0.4915 0.2902 0.080 Uiso calc R 1 . .
H H2B 0.2096 0.5152 0.3820 0.080 Uiso calc R 1 . .
C C3 0.36204(14) 0.4419(2) 0.37295(15) 0.0389(6) Uani d . 1 . .
C C4 0.45184(14) 0.4216(2) 0.33772(13) 0.0363(5) Uani d . 1 . .
H H4A 0.4542 0.3381 0.3063 0.044 Uiso calc R 1 . .
C C5 0.48079(15) 0.5388(3) 0.28374(15) 0.0471(6) Uani d . 1 . .
H H5A 0.5154 0.5078 0.2378 0.056 Uiso calc R 1 . .
H H5B 0.4315 0.5878 0.2627 0.056 Uiso calc R 1 . .
C C6 0.53378(15) 0.6246(3) 0.34130(15) 0.0434(6) Uani d . 1 . .
C C7 0.58184(14) 0.3194(2) 0.39697(13) 0.0332(5) Uani d . 1 . .
C C8 0.72260(16) 0.2612(3) 0.37550(18) 0.0565(8) Uani d . 1 . .
H H8A 0.7790 0.2872 0.3639 0.068 Uiso calc R 1 . .
C C9 0.70658(18) 0.1279(3) 0.38781(17) 0.0548(7) Uani d . 1 . .
H H9A 0.7509 0.0655 0.3842 0.066 Uiso calc R 1 . .
C C10 0.62367(17) 0.0884(3) 0.40552(16) 0.0490(6) Uani d . 1 . .
H H10A 0.6104 -0.0013 0.4134 0.059 Uiso calc R 1 . .
C C11 0.56048(14) 0.1858(2) 0.41127(15) 0.0389(6) Uani d . 1 . .

loop_
_atom_site_aniso_label
_atom_site_aniso_U_11
_atom_site_aniso_U_22
_atom_site_aniso_U_33
_atom_site_aniso_U_12
_atom_site_aniso_U_13
_atom_site_aniso_U_23
Cl 0.0487(4) 0.0514(4) 0.0885(6) -0.0128(3) 0.0079(4) 0.0135(4)
O1 0.0322(9) 0.0815(14) 0.0546(11) 0.0039(9) -0.0095(8) -0.0041(10)
O2 0.0367(10) 0.0944(16) 0.0479(11) 0.0071(10) 0.0002(8) -0.0127(11)
O3 0.0629(12) 0.0508(12) 0.0864(16) -0.0110(10) -0.0068(10) 0.0283(11)
N1 0.0399(10) 0.0307(10) 0.0411(11) -0.0008(8) -0.0056(9) -0.0020(9)
N2 0.0301(9) 0.0308(10) 0.0374(10) 0.0009(8) -0.0036(8) -0.0011(8)
N3 0.0314(10) 0.0402(12) 0.0650(14) 0.0003(9) 0.0035(10) -0.0027(10)
C1 0.0537(19) 0.097(3) 0.112(3) -0.0200(19) 0.0081(19) -0.017(2)
C2 0.0295(13) 0.087(2) 0.084(2) 0.0059(14) -0.0081(14) -0.0055(18)
C3 0.0339(12) 0.0399(14) 0.0429(14) 0.0027(10) -0.0047(11) -0.0039(11)
C4 0.0342(11) 0.0409(13) 0.0339(12) 0.0046(10) -0.0039(9) -0.0051(10)
C5 0.0389(13) 0.0647(17) 0.0377(13) 0.0061(12) -0.0017(10) 0.0091(12)
C6 0.0364(13) 0.0465(16) 0.0474(15) 0.0045(11) 0.0034(11) 0.0107(12)
C7 0.0318(11) 0.0340(12) 0.0337(12) 0.0022(10) -0.0027(10) -0.0002(10)
C8 0.0323(12) 0.0542(18) 0.083(2) 0.0046(12) 0.0019(13) -0.0045(15)
C9 0.0498(16) 0.0481(16) 0.0666(19) 0.0201(13) -0.0077(14) -0.0037(13)
C10 0.0581(16) 0.0342(13) 0.0548(15) 0.0072(13) -0.0068(13) 0.0069(12)
C11 0.0379(13) 0.0351(13) 0.0439(14) -0.0019(10) -0.0037(10) 0.0032(11)

loop_
_atom_type_symbol
_atom_type_description
_atom_type_scat_dispersion_real
_atom_type_scat_dispersion_imag
_atom_type_scat_source
C C 0.0033 0.0016 'International Tables Vol C Tables 4.2.6.8 and 6.1.1.4'
H H 0.0000 0.0000 'International Tables Vol C Tables 4.2.6.8 and 6.1.1.4'
N N 0.0061 0.0033 'International Tables Vol C Tables 4.2.6.8 and 6.1.1.4'
O O 0.0106 0.0060 'International Tables Vol C Tables 4.2.6.8 and 6.1.1.4'
Cl Cl 0.1484 0.1585 'International Tables Vol C Tables 4.2.6.8 and 6.1.1.4'

loop_
_geom_angle_atom_site_label_1
_geom_angle_atom_site_label_2
_geom_angle_atom_site_label_3
_geom_angle_site_symmetry_1
_geom_angle_site_symmetry_3
_geom_angle
_geom_angle_publ_flag
C3 O1 C2 . . 117.0(2) ?
N2 N1 H1A . . 122.5 ?
C6 N1 N2 . . 115.02(19) ?
C6 N1 H1A . . 122.5 ?
N1 N2 C7 . . 113.08(17) ?
N1 N2 C4 . . 104.33(16) ?
C7 N2 C4 . . 114.82(17) ?
C7 N3 C8 . . 117.8(2) ?
C2 C1 H1B . . 109.5 ?
C2 C1 H1C . . 109.5 ?
H1B C1 H1C . . 109.5 ?
C2 C1 H1D . . 109.5 ?
H1B C1 H1D . . 109.5 ?
H1C C1 H1D . . 109.5 ?
O1 C2 C1 . . 111.1(2) ?
O1 C2 H2A . . 109.4 ?
C1 C2 H2A . . 109.4 ?
O1 C2 H2B . . 109.4 ?
C1 C2 H2B . . 109.4 ?
H2A C2 H2B . . 108.0 ?
O2 C3 O1 . . 124.3(2) ?
O2 C3 C4 . . 126.0(2) ?
O1 C3 C4 . . 109.70(19) ?
N2 C4 C3 . . 109.73(17) ?
N2 C4 C5 . . 104.11(18) ?
C3 C4 C5 . . 112.46(19) ?
N2 C4 H4A . . 110.1 ?
C3 C4 H4A . . 110.1 ?
C5 C4 H4A . . 110.1 ?
C6 C5 C4 . . 103.85(18) ?
C6 C5 H5A . . 111.0 ?
C4 C5 H5A . . 111.0 ?
C6 C5 H5B . . 111.0 ?
C4 C5 H5B . . 111.0 ?
H5A C5 H5B . . 109.0 ?
O3 C6 N1 . . 126.0(2) ?
O3 C6 C5 . . 127.1(2) ?
N1 C6 C5 . . 106.8(2) ?
N3 C7 C11 . . 121.9(2) ?
N3 C7 N2 . . 119.3(2) ?
C11 C7 N2 . . 118.7(2) ?
N3 C8 C9 . . 123.8(2) ?
N3 C8 H8A . . 118.1 ?
C9 C8 H8A . . 118.1 ?
C8 C9 C10 . . 118.6(2) ?
C8 C9 H9A . . 120.7 ?
C10 C9 H9A . . 120.7 ?
C9 C10 C11 . . 118.2(2) ?
C9 C10 H10A . . 120.9 ?
C11 C10 H10A . . 120.9 ?
C10 C11 C7 . . 119.7(2) ?
C10 C11 Cl . . 120.06(19) ?
C7 C11 Cl . . 120.25(17) ?

loop_
_geom_bond_atom_site_label_1
_geom_bond_atom_site_label_2
_geom_bond_site_symmetry_2
_geom_bond_distance
_geom_bond_publ_flag
Cl C11 . 1.735(2) ?
O1 C2 . 1.456(3) ?
O1 C3 . 1.326(3) ?
O2 C3 . 1.191(3) ?
O3 C6 . 1.226(3) ?
N1 N2 . 1.422(2) ?
N1 C6 . 1.335(3) ?
N1 H1A . 0.8600 ?
N2 C4 . 1.485(3) ?
N2 C7 . 1.429(3) ?
N3 C7 . 1.321(3) ?
N3 C8 . 1.346(3) ?
C1 C2 . 1.485(4) ?
C1 H1B . 0.9600 ?
C1 H1C . 0.9600 ?
C1 H1D . 0.9600 ?
C2 H2A . 0.9700 ?
C2 H2B . 0.9700 ?
C3 C4 . 1.518(3) ?
C4 C5 . 1.531(3) ?
C4 H4A . 0.9800 ?
C5 C6 . 1.512(4) ?
C5 H5A . 0.9700 ?
C5 H5B . 0.9700 ?
C7 C11 . 1.396(3) ?
C8 C9 . 1.372(4) ?
C8 H8A . 0.9300 ?
C9 C10 . 1.374(4) ?
C9 H9A . 0.9300 ?
C10 C11 . 1.385(3) ?
C10 H10A . 0.9300 ?

loop_
_geom_hbond_atom_site_label_D
_geom_hbond_atom_site_label_H
_geom_hbond_atom_site_label_A
_geom_hbond_site_symmetry_A
_geom_hbond_distance_DH
_geom_hbond_distance_HA
_geom_hbond_distance_DA
_geom_hbond_angle_DHA
_geom_hbond_publ_flag
N1 H1A O2 5_666 0.86 2.14 2.910(3) 149 yes

loop_
_geom_torsion_atom_site_label_1
_geom_torsion_atom_site_label_2
_geom_torsion_atom_site_label_3
_geom_torsion_atom_site_label_4
_geom_torsion_site_symmetry_1
_geom_torsion_site_symmetry_2
_geom_torsion_site_symmetry_3
_geom_torsion_site_symmetry_4
_geom_torsion
_geom_torsion_publ_flag
C6 N1 N2 C7 . . . . 108.8(2) ?
C6 N1 N2 C4 . . . . -16.6(2) ?
C3 O1 C2 C1 . . . . -85.7(3) ?
C2 O1 C3 O2 . . . . -1.2(4) ?
C2 O1 C3 C4 . . . . 178.6(2) ?
N1 N2 C4 C3 . . . . -97.1(2) ?
C7 N2 C4 C3 . . . . 138.54(19) ?
N1 N2 C4 C5 . . . . 23.4(2) ?
C7 N2 C4 C5 . . . . -100.9(2) ?
O2 C3 C4 N2 . . . . 2.4(3) ?
O1 C3 C4 N2 . . . . -177.44(18) ?
O2 C3 C4 C5 . . . . -113.0(3) ?
O1 C3 C4 C5 . . . . 67.2(2) ?
N2 C4 C5 C6 . . . . -22.5(2) ?
C3 C4 C5 C6 . . . . 96.2(2) ?
N2 N1 C6 O3 . . . . 179.8(2) ?
N2 N1 C6 C5 . . . . 1.8(3) ?
C4 C5 C6 O3 . . . . -164.6(2) ?
C4 C5 C6 N1 . . . . 13.3(2) ?
C8 N3 C7 C11 . . . . -0.3(3) ?
C8 N3 C7 N2 . . . . 176.9(2) ?
N1 N2 C7 N3 . . . . -10.9(3) ?
C4 N2 C7 N3 . . . . 108.6(2) ?
N1 N2 C7 C11 . . . . 166.3(2) ?
C4 N2 C7 C11 . . . . -74.1(3) ?
C7 N3 C8 C9 . . . . 1.1(4) ?
N3 C8 C9 C10 . . . . -0.5(4) ?
C8 C9 C10 C11 . . . . -0.9(4) ?
C9 C10 C11 C7 . . . . 1.7(4) ?
C9 C10 C11 Cl . . . . -178.6(2) ?
N3 C7 C11 C10 . . . . -1.1(4) ?
N2 C7 C11 C10 . . . . -178.3(2) ?
N3 C7 C11 Cl . . . . 179.22(18) ?
N2 C7 C11 Cl . . . . 2.0(3) ?

loop_
_cod_related_entry_id
_cod_related_entry_database
_cod_related_entry_code
1 ChemSpider 11307670
